data_1539529
loop_
_publ_author_name
'Alcock, N.W.'
'Kjekshus, A.'

_publ_section_title
;
 The crystal stucture of ReSE2
;
_journal_name_full 'Acta Chemica Scandinavica (1-27,1973-42,1988)'
_journal_page_first 79
_journal_page_last 94
_journal_volume 19
_journal_year 1965
_chemical_formula_sum 'Re Se2'
_space_group_IT_number 2
_symmetry_space_group_name_Hall '-P 1'
_symmetry_space_group_name_H-M 'P -1'
_cell_angle_alpha 118.93
_cell_angle_beta 91.82
_cell_angle_gamma 104.93
_cell_formula_units_Z 4
_cell_length_a 6.7272
_cell_length_b 6.6065
_cell_length_c 6.7196
_cell_volume 248.194
_citation_journal_id_ASTM ACSAA4
_cod_data_source_file Alcock_ACSAA4_1965_1664.cif
_cod_data_source_block Re1Se2
_cod_original_cell_volume 248.1941
_cod_original_formula_sum 'Re1 Se2'
_cod_database_code 1539529

loop_
_symmetry_equiv_pos_as_xyz
x,y,z
-x,-y,-z

loop_
_atom_site_label
_atom_site_type_symbol
_atom_site_fract_x
_atom_site_fract_y
_atom_site_fract_z
_atom_site_occupancy
_atom_site_U_iso_or_equiv
Se3 Se-2 0.7089 0.4893 0.1221 1 0.0
Se1 Se-2 0.2228 0.4875 0.36 1 0.0
Re1 Re+4 0.4937 0.3038 0.302 1 0.0
Se2 Se-2 0.222 0.983 0.362 1 0.0
Re2 Re+4 0.4943 0.7474 0.3027 1 0.0
Se4 Se-2 0.7089 0.9893 0.1221 1 0.0
